data_4349228
loop_
_publ_author_name
'Zhang, Ren-Chun'
'Wang, Jun-Jie'
'Yuan, Bai-Qing'
'Zhang, Jing-Chao'
'Zhou, Ling'
'Wang, Hai-Bin'
'Zhang, Dao-Jun'
'An, Yong-Lin'

_publ_section_title
;
 Syntheses and Characterization of Chiral Zeolitic Silver Halides Based on
 3-Rings.
;
_journal_issue 21
_journal_name_full 'Inorganic chemistry'
_journal_page_first 11593
_journal_page_last 11599
_journal_paper_doi 10.1021/acs.inorgchem.6b02121
_journal_volume 55
_journal_year 2016
_chemical_formula_sum 'C12 H27 Ag3 Br6 N4'
_chemical_formula_weight 1030.45
_chemical_name_common AXZ-1(Br)
_space_group_IT_number 155
_space_group_name_Hall 'R 3 2"'
_space_group_name_H-M_alt 'R 3 2 :H'
_symmetry_cell_setting trigonal
_symmetry_space_group_name_H-M 'R 3 2 :H'
_atom_sites_solution_hydrogens none
_atom_sites_solution_primary direct
_atom_sites_solution_secondary difmap
_audit_creation_method SHELXL-97
_cell_angle_alpha 90.00
_cell_angle_beta 90.00
_cell_angle_gamma 120.00
_cell_formula_units_Z 3
_cell_length_a 12.3368(9)
_cell_length_b 12.3368(9)
_cell_length_c 13.5135(18)
_cell_measurement_reflns_used 1394
_cell_measurement_temperature 296(2)
_cell_measurement_theta_max 25.51
_cell_measurement_theta_min 2.43
_cell_volume 1781.2(3)
_computing_cell_refinement 'Bruker SAINT'
_computing_data_collection 'Bruker APEX2'
_computing_data_reduction 'Bruker SAINT'
_computing_molecular_graphics 'Bruker SHELXTL'
_computing_publication_material 'Bruker SHELXTL'
_computing_structure_refinement 'SHELXL-97 (Sheldrick, 2008)'
_computing_structure_solution 'SHELXS-97 (Sheldrick, 2008)'
_diffrn_ambient_temperature 296(2)
_diffrn_measured_fraction_theta_full 0.998
_diffrn_measured_fraction_theta_max 0.998
_diffrn_measurement_device_type 'Bruker APEX-II CCD'
_diffrn_measurement_method '\f and \w scans'
_diffrn_radiation_monochromator graphite
_diffrn_radiation_source 'fine-focus sealed tube'
_diffrn_radiation_type MoK\a
_diffrn_radiation_wavelength 0.71073
_diffrn_reflns_av_R_equivalents 0.0236
_diffrn_reflns_av_sigmaI/netI 0.0368
_diffrn_reflns_limit_h_max 14
_diffrn_reflns_limit_h_min -13
_diffrn_reflns_limit_k_max 13
_diffrn_reflns_limit_k_min -12
_diffrn_reflns_limit_l_max 15
_diffrn_reflns_limit_l_min -16
_diffrn_reflns_number 2210
_diffrn_reflns_theta_full 25.67
_diffrn_reflns_theta_max 25.67
_diffrn_reflns_theta_min 2.43
_exptl_absorpt_coefficient_mu 12.550
_exptl_absorpt_correction_type none
_exptl_crystal_colour colorless
_exptl_crystal_density_diffrn 2.882
_exptl_crystal_density_method 'not measured'
_exptl_crystal_description block
_exptl_crystal_F_000 1434
_exptl_crystal_size_max 0.1
_exptl_crystal_size_mid 0.1
_exptl_crystal_size_min 0.1
_refine_diff_density_max 0.712
_refine_diff_density_min -0.762
_refine_diff_density_rms 0.093
_refine_ls_abs_structure_details 'Flack H D (1983), Acta Cryst. A39, 876-881'
_refine_ls_abs_structure_Flack 0.039(14)
_refine_ls_extinction_method none
_refine_ls_goodness_of_fit_ref 1.030
_refine_ls_hydrogen_treatment mixed
_refine_ls_matrix_type full
_refine_ls_number_parameters 40
_refine_ls_number_reflns 692
_refine_ls_number_restraints 2
_refine_ls_restrained_S_all 1.028
_refine_ls_R_factor_all 0.0219
_refine_ls_R_factor_gt 0.0201
_refine_ls_shift/su_max 0.000
_refine_ls_shift/su_mean 0.000
_refine_ls_structure_factor_coef Fsqd
_refine_ls_weighting_details 'calc w=1/[\s^2^(Fo^2^)+(0.0135P)^2^+1.5920P] where P=(Fo^2^+2Fc^2^)/3'
_refine_ls_weighting_scheme calc
_refine_ls_wR_factor_gt 0.0483
_refine_ls_wR_factor_ref 0.0488
_reflns_number_gt 665
_reflns_number_total 692
_reflns_threshold_expression >2sigma(I)
_cod_data_source_file ic6b02121_si_003.cif
_cod_data_source_block 1(R)
_cod_depositor_comments
;
The following automatic conversions were performed:

data item '_symmetry_cell_setting' value 'Trigonal' was changed to
'trigonal' in accordance with the
/home/saulius/struct/COD-crude-data/automatic-downloads/DataCite-retrospective/ACS/depositions/lib/dictionaries/cif_core.dic
dictionary named 'cif_core.dic' version 2.4.2 last updated on
2011-04-26.

Automatic conversion script
Id: cif_fix_values 6909 2019-04-08 15:41:33Z antanas 
;
_cod_original_sg_symbol_H-M R32
_cod_database_code 4349228

loop_
_symmetry_equiv_pos_as_xyz
'x, y, z'
'-y, x-y, z'
'-x+y, -x, z'
'y, x, -z'
'x-y, -y, -z'
'-x, -x+y, -z'
'x+2/3, y+1/3, z+1/3'
'-y+2/3, x-y+1/3, z+1/3'
'-x+y+2/3, -x+1/3, z+1/3'
'y+2/3, x+1/3, -z+1/3'
'x-y+2/3, -y+1/3, -z+1/3'
'-x+2/3, -x+y+1/3, -z+1/3'
'x+1/3, y+2/3, z+2/3'
'-y+1/3, x-y+2/3, z+2/3'
'-x+y+1/3, -x+2/3, z+2/3'
'y+1/3, x+2/3, -z+2/3'
'x-y+1/3, -y+2/3, -z+2/3'
'-x+1/3, -x+y+2/3, -z+2/3'

loop_
_atom_site_label
_atom_site_type_symbol
_atom_site_fract_x
_atom_site_fract_y
_atom_site_fract_z
_atom_site_U_iso_or_equiv
_atom_site_adp_type
_atom_site_occupancy
_atom_site_symmetry_multiplicity
_atom_site_calc_flag
_atom_site_refinement_flags
Ag1 Ag 0.0000 0.22249(5) 0.0000 0.04821(19) Uani 1 2 d S
Br1 Br -0.20818(9) 0.0000 0.0000 0.0535(3) Uani 1 2 d S
Br2 Br 0.01858(6) 0.35192(6) 0.1667 0.03634(19) Uani 1 2 d S
N2 N 0.3333 0.6667 0.0667(3) 0.0228(12) Uani 1 3 d SD
H2 H 0.3333 0.6667 0.1304 0.027 Uiso 0.50 3 d SPRD
N1 N 0.3333 0.6667 -0.1175(4) 0.0435(18) Uani 1 3 d SD
H1 H 0.3333 0.6667 -0.1811 0.052 Uiso 1 3 d SRD
C2 C 0.3383(5) 0.5566(5) 0.0305(3) 0.0318(10) Uani 1 1 d .
H2A H 0.2706 0.4812 0.0596 0.038 Uiso 1 1 calc R
H2B H 0.4168 0.5628 0.0501 0.038 Uiso 1 1 calc R
C1 C 0.3267(5) 0.5491(6) -0.0819(3) 0.0426(12) Uani 1 1 d .
H1A H 0.3942 0.5405 -0.1105 0.051 Uiso 1 1 calc R
H1B H 0.2477 0.4771 -0.1012 0.051 Uiso 1 1 calc R

loop_
_atom_site_aniso_label
_atom_site_aniso_U_11
_atom_site_aniso_U_22
_atom_site_aniso_U_33
_atom_site_aniso_U_23
_atom_site_aniso_U_13
_atom_site_aniso_U_12
Ag1 0.0580(4) 0.0523(3) 0.0361(3) -0.00213(14) -0.0043(3) 0.0290(2)
Br1 0.0738(6) 0.0281(4) 0.0433(5) 0.0010(3) 0.00051(15) 0.0141(2)
Br2 0.0372(3) 0.0372(3) 0.0284(3) -0.00543(13) 0.00543(13) 0.0139(3)
N2 0.027(2) 0.027(2) 0.015(2) 0.000 0.000 0.0134(10)
N1 0.060(3) 0.060(3) 0.011(3) 0.000 0.000 0.0300(15)
C2 0.034(3) 0.030(3) 0.0300(19) -0.0036(19) -0.0028(19) 0.016(2)
C1 0.049(3) 0.044(3) 0.035(2) -0.012(2) -0.002(2) 0.023(3)

loop_
_atom_type_symbol
_atom_type_description
_atom_type_scat_dispersion_real
_atom_type_scat_dispersion_imag
_atom_type_scat_source
C C 0.0033 0.0016 'International Tables Vol C Tables 4.2.6.8 and 6.1.1.4'
H H 0.0000 0.0000 'International Tables Vol C Tables 4.2.6.8 and 6.1.1.4'
N N 0.0061 0.0033 'International Tables Vol C Tables 4.2.6.8 and 6.1.1.4'
Ag Ag -0.8971 1.1015 'International Tables Vol C Tables 4.2.6.8 and 6.1.1.4'
Br Br -0.2901 2.4595 'International Tables Vol C Tables 4.2.6.8 and 6.1.1.4'

loop_
_geom_angle_atom_site_label_1
_geom_angle_atom_site_label_2
_geom_angle_atom_site_label_3
_geom_angle
_geom_angle_site_symmetry_1
_geom_angle_site_symmetry_3
Br1 Ag1 Br1 113.41(5) . 3
Br1 Ag1 Br2 103.860(13) . 14_554
Br1 Ag1 Br2 111.242(17) 3 14_554
Br1 Ag1 Br2 111.243(17) . .
Br1 Ag1 Br2 103.860(13) 3 .
Br2 Ag1 Br2 113.51(3) 14_554 .
Ag1 Br1 Ag1 126.59(5) . 2
Ag1 Br2 Ag1 140.52(3) . 9_455
C2 N2 C2 109.5(2) 3_565 2_665
C2 N2 C2 109.5(2) 3_565 .
C2 N2 C2 109.5(2) 2_665 .
C1 N1 C1 110.1(2) 3_565 2_665
C1 N1 C1 110.1(2) 3_565 .
C1 N1 C1 110.1(2) 2_665 .
N2 C2 C1 110.0(4) . .
N1 C1 C2 107.7(4) . .

loop_
_geom_bond_atom_site_label_1
_geom_bond_atom_site_label_2
_geom_bond_distance
_geom_bond_site_symmetry_2
Ag1 Br1 2.6609(6) .
Ag1 Br1 2.6609(6) 3
Ag1 Br2 2.7035(5) 14_554
Ag1 Br2 2.7035(5) .
Br1 Ag1 2.6609(6) 2
Br2 Ag1 2.7035(5) 9_455
N2 C2 1.473(5) 3_565
N2 C2 1.473(5) 2_665
N2 C2 1.473(5) .
N1 C1 1.491(6) 3_565
N1 C1 1.491(6) 2_665
N1 C1 1.491(6) .
C2 C1 1.524(5) .
